data_7704717
loop_
_publ_author_name
'Zhang, Qiuyue'
'Wu, Ningning'
'Xiang, Junfeng'
'Solan, Gregory A.'
'Suo, Hongyi'
'Ma, Yanping'
'Liang, Tongling'
'Sun, Wen-Hua'

_publ_section_title
;
 Bis-cycloheptyl-fused bis(imino)pyridine-cobalt catalysts for PE wax
 formation: positive effects of fluoride substitution on catalytic
 performance and thermal stability.
;
_journal_issue 27
_journal_name_full 'Dalton transactions (Cambridge, England : 2003)'
_journal_page_first 9425
_journal_page_last 9437
_journal_paper_doi 10.1039/d0dt01876g
_journal_volume 49
_journal_year 2020
_chemical_formula_moiety 'C79 H65 Cl2 Co F2 N3, C H2 Cl2, C4 H8 O'
_chemical_formula_sum 'C84 H75 Cl4 Co F2 N3 O'
_chemical_formula_weight 1381.20
_space_group_crystal_system triclinic
_space_group_IT_number 2
_space_group_name_Hall '-P 1'
_space_group_name_H-M_alt 'P -1'
_atom_sites_solution_hydrogens geom
_atom_sites_solution_primary dual
_audit_creation_date 2020-01-31
_audit_creation_method
;
Olex2 1.2
(compiled 2018.05.29 svn.r3508 for OlexSys, GUI svn.r5506)
;
_audit_update_record
;
2020-04-21 deposited with the CCDC.	2020-06-26 downloaded from the CCDC.
;
_cell_angle_alpha 65.813(4)
_cell_angle_beta 76.760(4)
_cell_angle_gamma 81.879(3)
_cell_formula_units_Z 2
_cell_length_a 10.4294(4)
_cell_length_b 18.2182(7)
_cell_length_c 20.3353(7)
_cell_measurement_reflns_used 9320
_cell_measurement_temperature 169.99(12)
_cell_measurement_theta_max 71.5510
_cell_measurement_theta_min 2.4400
_cell_volume 3426.0(2)
_computing_cell_refinement 'CrysAlisPro 1.171.40.67a (Rigaku OD, 2019)'
_computing_data_collection 'CrysAlisPro 1.171.40.67a (Rigaku OD, 2019)'
_computing_data_reduction 'CrysAlisPro 1.171.40.67a (Rigaku OD, 2019)'
_computing_molecular_graphics 'Olex2 (Dolomanov et al., 2009)'
_computing_publication_material 'Olex2 (Dolomanov et al., 2009)'
_computing_structure_refinement 'ShelXL (Sheldrick, 2015)'
_computing_structure_solution 'ShelXT (Sheldrick, 2015)'
_diffrn_ambient_environment N~2~
_diffrn_ambient_temperature 169.99(12)
_diffrn_detector 'Hybrid Pixel Array Detector'
_diffrn_detector_area_resol_mean 10.0000
_diffrn_detector_type HyPix
_diffrn_measured_fraction_theta_full 0.998
_diffrn_measured_fraction_theta_max 0.946
_diffrn_measurement_details
;
List of Runs (angles in degrees, time in seconds):

  # Type    Start    End  Width  t~exp~   \w     \q     \k     \f   Frames
#--------------------------------------------------------------------------
  1  \w    -77.00  20.00   0.50    0.14    --  -46.95  93.00 158.00  194
  2  \w    -61.00 -32.00   0.50    1.50    --  -99.00 125.00 150.00   58
  3  \w    -70.00 -44.00   0.50    1.50    --  -99.00 125.00  60.00   52
  4  \w    -68.00 -30.00   0.50    1.50    --  -99.00  61.00 150.00   76
  5  \w   -105.00 -72.00   0.50    1.50    --  -99.00  93.00 158.00   66
  6  \w   -111.00 -85.00   0.50    1.50    --  -99.00 125.00 150.00   52
  7  \w   -112.00 -84.00   0.50    1.50    --  -99.00 125.00 120.00   56
  8  \w   -101.00 -28.00   0.50    1.50    --  -99.00  77.00  60.00  146
  9  \w    -67.00 -38.00   0.50    1.50    --  -99.00  61.00   0.00   58
 10  \w    -65.00 -40.00   0.50    1.50    --  -99.00  61.00 -30.00   50
 11  \w    -63.00 -37.00   0.50    1.50    --  -99.00 125.00 -60.00   52
 12  \w    -56.00 -30.00   0.50    1.50    --  -99.00 142.00-119.81   52
 13  \w   -109.00 -60.00   0.50    1.50    --  -99.00 125.00  30.00   98
 14  \w   -110.00 -70.00   0.50    1.50    --  -99.00 125.00 -60.00   80
 15  \w   -108.00 -68.00   0.50    1.50    --  -99.00 111.00  15.35   80
 16  \w   -124.00 -69.00   0.50    1.50    --  -99.00 142.00-119.81  110
 17  \w    -27.00  23.00   0.50    0.14    --   46.95 -19.00 150.00  100
 18  \w    -23.00  74.00   0.50    0.14    --   46.95 -93.00  46.00  194
 19  \w     68.00  95.00   0.50    1.50    --  103.25 -93.00  46.00   54
 20  \w     81.00 106.00   0.50    1.50    --  103.25 -94.00   0.00   50
 21  \w     81.00 106.00   0.50    1.50    --  103.25 -94.00 -90.00   50
 22  \w     50.00 106.00   0.50    1.50    --  103.25 -94.00-150.00  112
 23  \w     40.00  66.00   0.50    1.50    --  103.25 -61.00-120.00   52
 24  \w     34.00  60.00   0.50    1.50    --  103.25 -61.00 -90.00   52
 25  \w     32.00  75.00   0.50    1.50    --  103.25 -61.00-150.00   86
 26  \w     39.00 106.00   0.50    1.50    --  103.25-125.00-150.00  134
 27  \w     32.00  87.00   0.50    1.50    --  103.25-125.00-180.00  110
 28  \w     32.00  62.00   0.50    1.50    --  103.25 -94.00   0.00   60
 29  \w     73.00 103.00   0.50    1.50    --  103.25 -77.00 150.00   60
 30  \w     35.00  62.00   0.50    1.50    --  103.25 -77.00 150.00   54
 31  \w    -25.00  46.00   0.50    0.14    --   46.95 -38.00  90.00  142
 32  \w    -22.00  27.00   0.50    0.14    --   46.95 -19.00  30.00   98
 33  \w     91.00 166.00   0.50    1.50    --  103.25  45.00 -60.00  150
 34  \w    104.00 162.00   0.50    1.50    --  103.25  30.00 -30.00  116
 35  \w    121.00 161.00   0.50    1.50    --  103.25  93.00 158.00   80
 36  \w     92.00 119.00   0.50    1.50    --  103.25  93.00 158.00   54
 37  \w   -112.00 -74.00   0.50    0.14    --  -46.95-125.00 -90.00   76
 38  \w   -118.00 -93.00   0.50    0.14    --  -46.95-125.00-180.00   50
 39  \w   -165.00 -82.00   0.50    1.50    --  -99.00 -64.00-116.47  166
 40  \w   -165.00 -84.00   0.50    1.50    --  -99.00 -93.00  46.00  162
 41  \w   -124.00 -77.00   0.50    1.50    --  -99.00 -75.00 108.88   94
 42  \w   -119.00 -86.00   0.50    1.50    --  -99.00 -50.00  63.88   66
 43  \w   -118.00 -74.00   0.50    0.14    --  -46.95-125.00 120.00   88
 44  \w   -167.00-131.00   0.50    1.50    --  -99.00 -50.00  63.88   72
 45  \w   -160.00-114.00   0.50    1.50    --  -99.00 -45.00  79.92   92
 46  \w   -168.00-106.00   0.50    1.50    --  -99.00 -64.00 128.76  124
 47  \w   -167.00-129.00   0.50    1.50    --  -99.00 -75.00 108.88   76
;
_diffrn_measurement_device 'four-circle diffractometer'
_diffrn_measurement_device_type 'XtaLAB Synergy R, HyPix'
_diffrn_measurement_method '\w scans'
_diffrn_orient_matrix_type 'CrysAlisPro convention (1999,Acta A55,543-557)'
_diffrn_orient_matrix_UB_11 -0.1005928000
_diffrn_orient_matrix_UB_12 0.0727458000
_diffrn_orient_matrix_UB_13 -0.0162120000
_diffrn_orient_matrix_UB_21 -0.0053800000
_diffrn_orient_matrix_UB_22 -0.0005590000
_diffrn_orient_matrix_UB_23 0.0765455000
_diffrn_orient_matrix_UB_31 0.1137764000
_diffrn_orient_matrix_UB_32 0.0576672000
_diffrn_orient_matrix_UB_33 -0.0321249000
_diffrn_radiation_monochromator mirror
_diffrn_radiation_probe x-ray
_diffrn_radiation_type CuK\a
_diffrn_radiation_wavelength 1.54184
_diffrn_reflns_av_R_equivalents 0.0813
_diffrn_reflns_av_unetI/netI 0.0759
_diffrn_reflns_Laue_measured_fraction_full 0.998
_diffrn_reflns_Laue_measured_fraction_max 0.946
_diffrn_reflns_limit_h_max 13
_diffrn_reflns_limit_h_min -12
_diffrn_reflns_limit_k_max 22
_diffrn_reflns_limit_k_min -22
_diffrn_reflns_limit_l_max 24
_diffrn_reflns_limit_l_min -25
_diffrn_reflns_number 47515
_diffrn_reflns_point_group_measured_fraction_full 0.998
_diffrn_reflns_point_group_measured_fraction_max 0.946
_diffrn_reflns_theta_full 67.684
_diffrn_reflns_theta_max 75.973
_diffrn_reflns_theta_min 2.426
_diffrn_source 'Rotating-anode X-ray tube'
_diffrn_source_type 'PhotonJet R (Cu) X-ray Source'
_exptl_absorpt_coefficient_mu 3.840
_exptl_absorpt_correction_T_max 1.00000
_exptl_absorpt_correction_T_min 0.65078
_exptl_absorpt_correction_type multi-scan
_exptl_absorpt_process_details
;
CrysAlisPro 1.171.40.67a (Rigaku Oxford Diffraction, 2019)
Empirical absorption correction using spherical harmonics,
 implemented in SCALE3 ABSPACK scaling algorithm.
;
_exptl_crystal_colour brown
_exptl_crystal_colour_primary brown
_exptl_crystal_density_diffrn 1.339
_exptl_crystal_description needle
_exptl_crystal_F_000 1442
_exptl_crystal_size_max 0.25
_exptl_crystal_size_mid 0.15
_exptl_crystal_size_min 0.05
_refine_diff_density_max 2.163
_refine_diff_density_min -1.503
_refine_diff_density_rms 0.146
_refine_ls_extinction_method none
_refine_ls_goodness_of_fit_ref 1.238
_refine_ls_hydrogen_treatment constr
_refine_ls_matrix_type full
_refine_ls_number_parameters 858
_refine_ls_number_reflns 13523
_refine_ls_number_restraints 0
_refine_ls_restrained_S_all 1.238
_refine_ls_R_factor_all 0.1370
_refine_ls_R_factor_gt 0.1134
_refine_ls_shift/su_max 0.001
_refine_ls_shift/su_mean 0.000
_refine_ls_structure_factor_coef Fsqd
_refine_ls_weighting_details 'w=1/[\s^2^(Fo^2^)+(0.2000P)^2^] where P=(Fo^2^+2Fc^2^)/3'
_refine_ls_weighting_scheme calc
_refine_ls_wR_factor_gt 0.3074
_refine_ls_wR_factor_ref 0.3289
_reflns_Friedel_coverage 0.000
_reflns_number_gt 9567
_reflns_number_total 13523
_reflns_threshold_expression 'I > 2\s(I)'
_cod_data_source_file d0dt01876g2.cif
_cod_data_source_block Co5-2
_cod_depositor_comments 'Adding full bibliography for 7704715--7704718.cif.'
_cod_database_code 7704717
_shelx_shelxl_version_number 2017/1
_chemical_oxdiff_formula 'C N H Co Cl'
_shelx_space_group_comment
;
The symmetry employed for this shelxl refinement is uniquely defined
by the following loop, which should always be used as a source of
symmetry information in preference to the above space-group names.
They are only intended as comments.
;
_reflns_odcompleteness_completeness 99.89
_reflns_odcompleteness_iscentric 1
_reflns_odcompleteness_theta 66.97
_olex2_refinement_description
;
1. Fixed Uiso
 At 1.2 times of:
  All C(H) groups, All C(H,H) groups
 At 1.5 times of:
  All C(H,H,H) groups
2.a Ternary CH refined with riding coordinates:
 C54(H54), C36(H36), C67(H67), C23(H23)
2.b Secondary CH2 refined with riding coordinates:
 C12(H12A,H12B), C3(H3A,H3B), C2(H2A,H2B), C9(H9A,H9B), C5(H5A,H5B), C11(H11A,
 H11B), C4(H4A,H4B), C10(H10A,H10B), C80(H80A,H80B)
2.c Aromatic/amide H refined with riding coordinates:
 C21(H21), C52(H52), C50(H50), C19(H19), C7(H7), C48(H48), C47(H47), C44(H44),
 C59(H59), C60(H60), C62(H62), C79(H79), C58(H58), C46(H46), C45(H45), C31(H31),
  C56(H56), C66(H66), C77(H77), C78(H78), C75(H75), C63(H63), C42(H42),
 C35(H35), C40(H40), C71(H71), C57(H57), C72(H72), C64(H64), C32(H32), C69(H69),
  C76(H76), C38(H38), C65(H65), C73(H73), C33(H33), C70(H70), C29(H29),
 C25(H25), C27(H27), C28(H28), C41(H41), C34(H34), C39(H39), C26(H26), C83(H83),
  C82(H82)
2.d Idealised Me refined as rotating group:
 C81(H81A,H81B,H81C), C84(H84A,H84B,H84C)
;
_olex2_submission_special_instructions 'No special instructions were received'
_oxdiff_exptl_absorpt_empirical_details
;
Empirical correction (ABSPACK) includes:
- Absorption correction using spherical harmonics
- Frame scaling
;
_oxdiff_exptl_absorpt_empirical_full_max 2.064
_oxdiff_exptl_absorpt_empirical_full_min 0.476

loop_
_space_group_symop_operation_xyz
'x, y, z'
'-x, -y, -z'

loop_
_atom_site_label
_atom_site_type_symbol
_atom_site_fract_x
_atom_site_fract_y
_atom_site_fract_z
_atom_site_U_iso_or_equiv
_atom_site_adp_type
_atom_site_occupancy
_atom_site_site_symmetry_order
_atom_site_calc_flag
_atom_site_refinement_flags_posn
_atom_site_refinement_flags_adp
_atom_site_refinement_flags_occupancy
_atom_site_disorder_assembly
_atom_site_disorder_group
Co1 Co 0.16156(8) 0.72986(5) 0.71701(4) 0.0444(3) Uani 1 1 d . . . . .
Cl1 Cl 0.15284(15) 0.81839(8) 0.59812(7) 0.0580(4) Uani 1 1 d . . . . .
Cl2 Cl 0.36440(14) 0.70419(10) 0.74102(10) 0.0672(4) Uani 1 1 d . . . . .
Cl3 Cl 0.9148(3) 0.66961(17) 0.29663(13) 0.1168(9) Uani 1 1 d . . . . .
F1 F 0.0575(3) 0.7421(2) 0.92570(15) 0.0592(8) Uani 1 1 d . . . . .
Cl4 Cl 0.8719(3) 0.81461(17) 0.17255(16) 0.1214(9) Uani 1 1 d . . . . .
F2 F 0.1484(4) 0.4747(2) 0.83562(17) 0.0631(8) Uani 1 1 d . . . . .
N3 N 0.0805(4) 0.8076(2) 0.7764(2) 0.0398(8) Uani 1 1 d . . . . .
N2 N -0.0382(4) 0.7165(2) 0.7427(2) 0.0423(9) Uani 1 1 d . . . . .
N1 N 0.1389(4) 0.6137(2) 0.7125(2) 0.0457(9) Uani 1 1 d . . . . .
C13 C -0.0443(5) 0.8179(3) 0.7868(2) 0.0417(10) Uani 1 1 d . . . . .
C17 C 0.1565(5) 0.8363(3) 0.8111(3) 0.0419(10) Uani 1 1 d . . . . .
C21 C 0.4589(5) 0.5120(3) 0.6644(3) 0.0458(11) Uani 1 1 d . . . . .
H21 H 0.530270 0.520685 0.625588 0.055 Uiso 1 1 calc R . . . .
C53 C 0.2469(5) 0.8961(3) 0.7709(2) 0.0415(10) Uani 1 1 d . . . . .
C15 C -0.0829(5) 0.6630(3) 0.7246(3) 0.0483(11) Uani 1 1 d . . . . .
C14 C -0.1147(5) 0.7728(3) 0.7590(2) 0.0418(10) Uani 1 1 d . . . . .
C54 C 0.2527(5) 0.9401(3) 0.6882(2) 0.0457(11) Uani 1 1 d . . . . .
H54 H 0.231869 0.900419 0.671681 0.055 Uiso 1 1 calc R . . . .
C52 C 0.3228(5) 0.9165(3) 0.8091(3) 0.0451(11) Uani 1 1 d . . . . .
H52 H 0.384093 0.955708 0.782710 0.054 Uiso 1 1 calc R . . . .
C51 C 0.3094(6) 0.8800(3) 0.8853(3) 0.0495(12) Uani 1 1 d . . . . .
C49 C 0.1447(5) 0.8002(3) 0.8869(3) 0.0483(11) Uani 1 1 d . . . . .
C1 C 0.0181(5) 0.5993(3) 0.7168(3) 0.0468(11) Uani 1 1 d . . . . .
C22 C 0.3512(5) 0.5671(3) 0.6551(3) 0.0437(10) Uani 1 1 d . . . . .
C20 C 0.4654(5) 0.4442(3) 0.7292(3) 0.0483(11) Uani 1 1 d . . . . .
C43 C 0.2556(5) 0.6183(3) 0.5401(3) 0.0466(11) Uani 1 1 d . . . . .
C6 C -0.2158(5) 0.6692(3) 0.7177(3) 0.0490(12) Uani 1 1 d . . . . .
C55 C 0.3887(5) 0.9682(3) 0.6441(2) 0.0474(11) Uani 1 1 d . . . . .
C61 C 0.1447(6) 1.0070(3) 0.6713(3) 0.0505(12) Uani 1 1 d . . . . .
C16 C 0.2433(5) 0.5548(3) 0.7146(3) 0.0472(11) Uani 1 1 d . . . . .
C36 C 0.3392(5) 0.6377(3) 0.5833(3) 0.0436(10) Uani 1 1 d . . . . .
H36 H 0.290675 0.681434 0.596412 0.052 Uiso 1 1 calc R . . . .
C8 C -0.2487(5) 0.7839(3) 0.7546(3) 0.0482(11) Uani 1 1 d . . . . .
C37 C 0.4711(5) 0.6699(3) 0.5366(3) 0.0495(11) Uani 1 1 d . . . . .
C74 C 0.4999(6) 0.8415(3) 0.9565(3) 0.0522(12) Uani 1 1 d . . . . .
C50 C 0.2183(6) 0.8219(3) 0.9244(3) 0.0543(13) Uani 1 1 d . . . . .
H50 H 0.206220 0.797610 0.975320 0.065 Uiso 1 1 calc R . . . .
C19 C 0.3576(6) 0.4322(3) 0.7860(3) 0.0547(13) Uani 1 1 d . . . . .
H19 H 0.357423 0.386935 0.829581 0.066 Uiso 1 1 calc R . . . .
C7 C -0.2946(5) 0.7308(3) 0.7325(3) 0.0494(11) Uani 1 1 d . . . . .
H7 H -0.382323 0.737017 0.727436 0.059 Uiso 1 1 calc R . . . .
C67 C 0.3924(6) 0.9037(3) 0.9257(3) 0.0530(13) Uani 1 1 d . . . . .
H67 H 0.437334 0.951844 0.889471 0.064 Uiso 1 1 calc R . . . .
C18 C 0.2507(6) 0.4868(3) 0.7784(3) 0.0518(12) Uani 1 1 d . . . . .
C48 C 0.2702(6) 0.5438(3) 0.5333(3) 0.0539(12) Uani 1 1 d . . . . .
H48 H 0.329603 0.503908 0.556864 0.065 Uiso 1 1 calc R . . . .
C23 C 0.5867(6) 0.3880(3) 0.7360(3) 0.0528(12) Uani 1 1 d . . . . .
H23 H 0.649069 0.411940 0.689760 0.063 Uiso 1 1 calc R . . . .
C68 C 0.3002(6) 0.9294(4) 0.9840(3) 0.0544(13) Uani 1 1 d . . . . .
C12 C -0.1286(6) 0.8636(3) 0.8297(3) 0.0523(12) Uani 1 1 d . . . . .
H12A H -0.073435 0.877127 0.855097 0.063 Uiso 1 1 calc R . . . .
H12B H -0.194397 0.828311 0.866645 0.063 Uiso 1 1 calc R . . . .
C30 C 0.5609(6) 0.3048(3) 0.7404(3) 0.0521(12) Uani 1 1 d . . . . .
C47 C 0.1954(7) 0.5298(4) 0.4912(3) 0.0621(15) Uani 1 1 d . . . . .
H47 H 0.207188 0.480840 0.485854 0.074 Uiso 1 1 calc R . . . .
C44 C 0.1645(6) 0.6754(3) 0.5060(3) 0.0532(12) Uani 1 1 d . . . . .
H44 H 0.153297 0.724861 0.510325 0.064 Uiso 1 1 calc R . . . .
C59 C 0.5524(7) 1.0685(4) 0.5818(3) 0.0657(16) Uani 1 1 d . . . . .
H59 H 0.577544 1.120230 0.569473 0.079 Uiso 1 1 calc R . . . .
C60 C 0.4298(6) 1.0449(4) 0.6257(3) 0.0563(13) Uani 1 1 d . . . . .
H60 H 0.374723 1.080562 0.642992 0.068 Uiso 1 1 calc R . . . .
C3 C -0.0807(7) 0.5315(4) 0.6530(3) 0.0630(16) Uani 1 1 d . . . . .
H3A H -0.007031 0.537585 0.612497 0.076 Uiso 1 1 calc R . . . .
H3B H -0.121254 0.481931 0.664315 0.076 Uiso 1 1 calc R . . . .
C2 C -0.0269(6) 0.5233(3) 0.7205(3) 0.0547(13) Uani 1 1 d . . . . .
H2A H -0.095312 0.503019 0.763786 0.066 Uiso 1 1 calc R . . . .
H2B H 0.046594 0.483528 0.726559 0.066 Uiso 1 1 calc R . . . .
C62 C 0.1093(6) 1.0569(3) 0.7106(3) 0.0573(13) Uani 1 1 d . . . . .
H62 H 0.151196 1.048943 0.748878 0.069 Uiso 1 1 calc R . . . .
C79 C 0.5981(6) 0.8662(4) 0.9793(3) 0.0595(14) Uani 1 1 d . . . . .
H79 H 0.596886 0.919277 0.974482 0.071 Uiso 1 1 calc R . . . .
C9 C -0.3402(6) 0.8500(4) 0.7651(4) 0.0613(14) Uani 1 1 d . . . . .
H9A H -0.372831 0.835857 0.817255 0.074 Uiso 1 1 calc R . . . .
H9B H -0.415255 0.855717 0.742371 0.074 Uiso 1 1 calc R . . . .
C58 C 0.6359(7) 1.0177(4) 0.5565(3) 0.0660(16) Uani 1 1 d . . . . .
H58 H 0.718069 1.034051 0.527682 0.079 Uiso 1 1 calc R . . . .
C5 C -0.2745(6) 0.6168(4) 0.6919(4) 0.0627(15) Uani 1 1 d . . . . .
H5A H -0.356549 0.642699 0.676456 0.075 Uiso 1 1 calc R . . . .
H5B H -0.294605 0.565590 0.732552 0.075 Uiso 1 1 calc R . . . .
C11 C -0.1996(6) 0.9414(3) 0.7838(3) 0.0570(13) Uani 1 1 d . . . . .
H11A H -0.260798 0.962083 0.816767 0.068 Uiso 1 1 calc R . . . .
H11B H -0.134965 0.981485 0.754502 0.068 Uiso 1 1 calc R . . . .
C46 C 0.1056(7) 0.5865(4) 0.4579(3) 0.0635(15) Uani 1 1 d . . . . .
H46 H 0.055557 0.576272 0.430512 0.076 Uiso 1 1 calc R . . . .
C45 C 0.0892(7) 0.6602(4) 0.4653(3) 0.0614(14) Uani 1 1 d . . . . .
H45 H 0.027671 0.699262 0.442910 0.074 Uiso 1 1 calc R . . . .
C31 C 0.5093(6) 0.2452(3) 0.8077(3) 0.0551(13) Uani 1 1 d . . . . .
H31 H 0.489787 0.256009 0.849977 0.066 Uiso 1 1 calc R . . . .
C56 C 0.4756(6) 0.9172(4) 0.6172(3) 0.0592(14) Uani 1 1 d . . . . .
H56 H 0.450894 0.865688 0.628464 0.071 Uiso 1 1 calc R . . . .
C66 C 0.0793(7) 1.0205(4) 0.6144(3) 0.0643(15) Uani 1 1 d . . . . .
H66 H 0.102606 0.988288 0.587484 0.077 Uiso 1 1 calc R . . . .
C77 C 0.7003(7) 0.7340(5) 1.0172(3) 0.0691(17) Uani 1 1 d . . . . .
H77 H 0.767163 0.698075 1.037381 0.083 Uiso 1 1 calc R . . . .
C24 C 0.6574(6) 0.3816(4) 0.7967(3) 0.0607(15) Uani 1 1 d . . . . .
C78 C 0.6967(6) 0.8110(5) 1.0089(3) 0.0651(16) Uani 1 1 d . . . . .
H78 H 0.761677 0.827880 1.023397 0.078 Uiso 1 1 calc R . . . .
C75 C 0.5049(7) 0.7619(4) 0.9662(4) 0.0674(16) Uani 1 1 d . . . . .
H75 H 0.439735 0.744001 0.952705 0.081 Uiso 1 1 calc R . . . .
C4 C -0.1810(6) 0.6016(4) 0.6281(3) 0.0613(14) Uani 1 1 d . . . . .
H4A H -0.232736 0.590865 0.599352 0.074 Uiso 1 1 calc R . . . .
H4B H -0.134360 0.650050 0.596588 0.074 Uiso 1 1 calc R . . . .
C63 C 0.0122(7) 1.1178(4) 0.6925(4) 0.0701(17) Uani 1 1 d . . . . .
H63 H -0.010372 1.151181 0.718290 0.084 Uiso 1 1 calc R . . . .
C42 C 0.5429(6) 0.6423(4) 0.4845(3) 0.0642(15) Uani 1 1 d . . . . .
H42 H 0.510523 0.601484 0.477642 0.077 Uiso 1 1 calc R . . . .
C10 C -0.2755(7) 0.9301(4) 0.7327(3) 0.0663(15) Uani 1 1 d . . . . .
H10A H -0.343075 0.973373 0.720704 0.080 Uiso 1 1 calc R . . . .
H10B H -0.215208 0.934470 0.687359 0.080 Uiso 1 1 calc R . . . .
C35 C 0.5886(7) 0.2870(4) 0.6795(3) 0.0668(16) Uani 1 1 d . . . . .
H35 H 0.623064 0.326026 0.634352 0.080 Uiso 1 1 calc R . . . .
C40 C 0.7091(7) 0.7329(4) 0.4512(4) 0.0738(19) Uani 1 1 d . . . . .
H40 H 0.788807 0.754173 0.422612 0.089 Uiso 1 1 calc R . . . .
C71 C 0.1245(8) 0.9755(5) 1.0886(4) 0.078(2) Uani 1 1 d . . . . .
H71 H 0.065838 0.990371 1.123553 0.093 Uiso 1 1 calc R . . . .
C57 C 0.5975(7) 0.9411(5) 0.5741(4) 0.0700(17) Uani 1 1 d . . . . .
H57 H 0.653849 0.905813 0.556935 0.084 Uiso 1 1 calc R . . . .
C72 C 0.1328(8) 1.0233(5) 1.0140(5) 0.080(2) Uani 1 1 d . . . . .
H72 H 0.079186 1.070088 0.998465 0.095 Uiso 1 1 calc R . . . .
C64 C -0.0515(8) 1.1292(4) 0.6361(5) 0.080(2) Uani 1 1 d . . . . .
H64 H -0.117009 1.170052 0.624278 0.096 Uiso 1 1 calc R . . . .
C32 C 0.4868(8) 0.1694(4) 0.8118(4) 0.0690(16) Uani 1 1 d . . . . .
H32 H 0.451601 0.129970 0.856582 0.083 Uiso 1 1 calc R . . . .
C69 C 0.2894(7) 0.8846(4) 1.0586(3) 0.0677(16) Uani 1 1 d . . . . .
H69 H 0.342402 0.837639 1.074818 0.081 Uiso 1 1 calc R . . . .
C76 C 0.6042(7) 0.7077(4) 0.9955(4) 0.0719(17) Uani 1 1 d . . . . .
H76 H 0.606683 0.654365 1.000738 0.086 Uiso 1 1 calc R . . . .
C38 C 0.5215(7) 0.7307(4) 0.5452(4) 0.0692(16) Uani 1 1 d . . . . .
H38 H 0.475408 0.750899 0.579638 0.083 Uiso 1 1 calc R . . . .
C65 C -0.0181(8) 1.0799(5) 0.5972(4) 0.080(2) Uani 1 1 d . . . . .
H65 H -0.061641 1.087224 0.559694 0.096 Uiso 1 1 calc R . . . .
C73 C 0.2222(8) 0.9998(4) 0.9634(4) 0.0710(17) Uani 1 1 d . . . . .
H73 H 0.229941 1.032756 0.913803 0.085 Uiso 1 1 calc R . . . .
C33 C 0.5173(8) 0.1534(4) 0.7488(4) 0.0748(18) Uani 1 1 d . . . . .
H33 H 0.504116 0.102810 0.751289 0.090 Uiso 1 1 calc R . . . .
C70 C 0.2025(9) 0.9076(6) 1.1094(4) 0.082(2) Uani 1 1 d . . . . .
H70 H 0.197255 0.875732 1.159099 0.098 Uiso 1 1 calc R . . . .
C29 C 0.7666(8) 0.3295(4) 0.8086(5) 0.081(2) Uani 1 1 d . . . . .
H29 H 0.794903 0.297051 0.782136 0.097 Uiso 1 1 calc R . . . .
O1 O 0.7132(10) 0.4996(5) 1.0109(4) 0.121(2) Uani 1 1 d . . . . .
C25 C 0.6192(8) 0.4267(5) 0.8396(4) 0.0729(17) Uani 1 1 d . . . . .
H25 H 0.544280 0.461320 0.833028 0.087 Uiso 1 1 calc R . . . .
C27 C 0.7940(9) 0.3702(5) 0.9022(4) 0.082(2) Uani 1 1 d . . . . .
H27 H 0.838261 0.365589 0.938689 0.099 Uiso 1 1 calc R . . . .
C28 C 0.8375(9) 0.3266(5) 0.8648(5) 0.089(2) Uani 1 1 d . . . . .
H28 H 0.913410 0.293307 0.873070 0.106 Uiso 1 1 calc R . . . .
C41 C 0.6613(7) 0.6738(5) 0.4424(4) 0.0765(19) Uani 1 1 d . . . . .
H41 H 0.708044 0.653896 0.407801 0.092 Uiso 1 1 calc R . . . .
C34 C 0.5664(9) 0.2116(5) 0.6836(4) 0.083(2) Uani 1 1 d . . . . .
H34 H 0.585434 0.201059 0.641194 0.099 Uiso 1 1 calc R . . . .
C39 C 0.6410(8) 0.7620(5) 0.5023(5) 0.087(2) Uani 1 1 d . . . . .
H39 H 0.674765 0.802899 0.508427 0.104 Uiso 1 1 calc R . . . .
C26 C 0.6883(10) 0.4221(7) 0.8916(5) 0.095(3) Uani 1 1 d . . . . .
H26 H 0.662282 0.454116 0.918680 0.113 Uiso 1 1 calc R . . . .
C81 C 0.5469(11) 0.4095(7) 1.0873(5) 0.104(3) Uani 1 1 d . . . . .
H81A H 0.482713 0.450036 1.094720 0.155 Uiso 1 1 calc GR . . . .
H81B H 0.532367 0.359478 1.129011 0.155 Uiso 1 1 calc GR . . . .
H81C H 0.538859 0.402720 1.044028 0.155 Uiso 1 1 calc GR . . . .
C83 C 0.8346(15) 0.5198(8) 0.9941(6) 0.121(4) Uani 1 1 d . . . . .
H83 H 0.893263 0.497992 1.026389 0.145 Uiso 1 1 calc R . . . .
C84 C 0.8710(16) 0.5818(9) 0.9176(7) 0.138(5) Uani 1 1 d . . . . .
H84A H 0.847610 0.564421 0.883443 0.208 Uiso 1 1 calc GR . . . .
H84B H 0.964287 0.588530 0.906045 0.208 Uiso 1 1 calc GR . . . .
H84C H 0.824469 0.632238 0.914243 0.208 Uiso 1 1 calc GR . . . .
C82 C 0.6813(14) 0.4349(9) 1.0780(6) 0.129(4) Uani 1 1 d . . . . .
H82 H 0.736460 0.411072 1.112040 0.155 Uiso 1 1 calc R . . . .
C80 C 0.7987(12) 0.7335(8) 0.2492(8) 0.131(4) Uani 1 1 d . . . . .
H80A H 0.735656 0.754048 0.281576 0.157 Uiso 1 1 calc R . . . .
H80B H 0.751300 0.703754 0.233096 0.157 Uiso 1 1 calc R . . . .

loop_
_atom_site_aniso_label
_atom_site_aniso_U_11
_atom_site_aniso_U_22
_atom_site_aniso_U_33
_atom_site_aniso_U_23
_atom_site_aniso_U_13
_atom_site_aniso_U_12
Co1 0.0486(5) 0.0422(4) 0.0457(4) -0.0191(3) -0.0040(3) -0.0151(3)
Cl1 0.0830(9) 0.0480(7) 0.0420(6) -0.0166(5) -0.0025(6) -0.0192(6)
Cl2 0.0546(7) 0.0674(9) 0.0878(10) -0.0335(8) -0.0204(7) -0.0072(6)
Cl3 0.1258(18) 0.1124(17) 0.0796(13) -0.0227(12) -0.0073(12) 0.0291(14)
F1 0.074(2) 0.0639(18) 0.0350(14) -0.0050(13) -0.0086(13) -0.0382(16)
Cl4 0.133(2) 0.0987(16) 0.1035(17) -0.0103(13) -0.0213(15) -0.0089(14)
F2 0.075(2) 0.0578(18) 0.0422(16) -0.0120(14) 0.0076(14) -0.0122(15)
N3 0.049(2) 0.043(2) 0.0306(17) -0.0149(15) -0.0047(15) -0.0148(16)
N2 0.047(2) 0.043(2) 0.0374(19) -0.0136(16) -0.0037(16) -0.0166(17)
N1 0.054(2) 0.045(2) 0.0383(19) -0.0166(16) -0.0043(17) -0.0103(18)
C13 0.060(3) 0.041(2) 0.0271(19) -0.0136(17) -0.0070(18) -0.015(2)
C17 0.050(3) 0.042(2) 0.037(2) -0.0163(19) -0.0074(18) -0.0136(19)
C21 0.058(3) 0.047(3) 0.031(2) -0.0117(19) -0.0035(19) -0.017(2)
C53 0.051(3) 0.041(2) 0.034(2) -0.0144(18) -0.0065(18) -0.0121(19)
C15 0.058(3) 0.050(3) 0.038(2) -0.017(2) -0.002(2) -0.021(2)
C14 0.051(3) 0.041(2) 0.034(2) -0.0147(18) -0.0035(18) -0.0129(19)
C54 0.067(3) 0.043(2) 0.030(2) -0.0135(18) -0.006(2) -0.019(2)
C52 0.058(3) 0.045(2) 0.034(2) -0.0131(19) -0.0060(19) -0.019(2)
C51 0.068(3) 0.050(3) 0.036(2) -0.016(2) -0.011(2) -0.020(2)
C49 0.061(3) 0.050(3) 0.034(2) -0.0115(19) -0.006(2) -0.024(2)
C1 0.058(3) 0.041(2) 0.042(2) -0.0147(19) -0.005(2) -0.017(2)
C22 0.059(3) 0.037(2) 0.037(2) -0.0132(18) -0.0052(19) -0.015(2)
C20 0.064(3) 0.041(2) 0.040(2) -0.0135(19) -0.010(2) -0.011(2)
C43 0.058(3) 0.050(3) 0.034(2) -0.018(2) -0.001(2) -0.017(2)
C6 0.053(3) 0.056(3) 0.040(2) -0.019(2) -0.002(2) -0.023(2)
C55 0.064(3) 0.049(3) 0.031(2) -0.0129(19) -0.008(2) -0.019(2)
C61 0.065(3) 0.049(3) 0.034(2) -0.0111(19) -0.001(2) -0.021(2)
C16 0.061(3) 0.040(2) 0.041(2) -0.015(2) -0.006(2) -0.013(2)
C36 0.056(3) 0.039(2) 0.035(2) -0.0126(18) -0.0064(19) -0.012(2)
C8 0.052(3) 0.054(3) 0.040(2) -0.018(2) -0.004(2) -0.017(2)
C37 0.058(3) 0.043(3) 0.042(2) -0.009(2) -0.008(2) -0.011(2)
C74 0.067(3) 0.061(3) 0.030(2) -0.017(2) -0.005(2) -0.023(3)
C50 0.071(3) 0.059(3) 0.031(2) -0.008(2) -0.011(2) -0.024(3)
C19 0.069(3) 0.048(3) 0.040(2) -0.008(2) -0.005(2) -0.018(2)
C7 0.051(3) 0.058(3) 0.044(2) -0.022(2) -0.007(2) -0.015(2)
C67 0.071(3) 0.056(3) 0.038(2) -0.015(2) -0.013(2) -0.025(3)
C18 0.064(3) 0.045(3) 0.039(2) -0.011(2) 0.001(2) -0.014(2)
C48 0.073(3) 0.051(3) 0.043(3) -0.022(2) -0.006(2) -0.014(2)
C23 0.060(3) 0.053(3) 0.039(2) -0.009(2) -0.006(2) -0.018(2)
C68 0.070(3) 0.060(3) 0.044(3) -0.024(2) -0.012(2) -0.024(3)
C12 0.064(3) 0.058(3) 0.045(3) -0.028(2) -0.008(2) -0.011(2)
C30 0.057(3) 0.051(3) 0.045(3) -0.014(2) -0.011(2) -0.006(2)
C47 0.091(4) 0.059(3) 0.046(3) -0.027(3) -0.006(3) -0.026(3)
C44 0.068(3) 0.048(3) 0.044(3) -0.017(2) -0.008(2) -0.012(2)
C59 0.077(4) 0.069(4) 0.049(3) -0.013(3) -0.006(3) -0.039(3)
C60 0.071(3) 0.055(3) 0.045(3) -0.018(2) -0.005(2) -0.023(3)
C3 0.080(4) 0.069(4) 0.051(3) -0.031(3) 0.002(3) -0.037(3)
C2 0.068(3) 0.047(3) 0.054(3) -0.021(2) -0.008(2) -0.019(2)
C62 0.068(3) 0.045(3) 0.052(3) -0.013(2) -0.004(2) -0.012(2)
C79 0.068(3) 0.078(4) 0.042(3) -0.030(3) -0.005(2) -0.023(3)
C9 0.049(3) 0.081(4) 0.066(3) -0.039(3) -0.012(2) -0.005(3)
C58 0.067(4) 0.084(4) 0.044(3) -0.020(3) 0.002(3) -0.032(3)
C5 0.059(3) 0.071(4) 0.074(4) -0.041(3) -0.009(3) -0.021(3)
C11 0.063(3) 0.053(3) 0.057(3) -0.025(3) -0.004(2) -0.012(2)
C46 0.082(4) 0.069(4) 0.049(3) -0.025(3) -0.016(3) -0.023(3)
C45 0.071(4) 0.067(4) 0.046(3) -0.015(3) -0.012(2) -0.021(3)
C31 0.074(4) 0.047(3) 0.042(3) -0.013(2) -0.011(2) -0.011(2)
C56 0.067(3) 0.053(3) 0.055(3) -0.019(2) -0.004(3) -0.017(3)
C66 0.082(4) 0.060(3) 0.045(3) -0.008(2) -0.021(3) -0.010(3)
C77 0.066(4) 0.087(5) 0.042(3) -0.009(3) -0.008(2) -0.020(3)
C24 0.070(4) 0.049(3) 0.051(3) 0.000(2) -0.017(3) -0.020(3)
C78 0.065(4) 0.088(5) 0.048(3) -0.028(3) -0.011(3) -0.018(3)
C75 0.081(4) 0.066(4) 0.059(3) -0.019(3) -0.020(3) -0.024(3)
C4 0.075(4) 0.067(4) 0.057(3) -0.032(3) -0.015(3) -0.020(3)
C63 0.074(4) 0.054(3) 0.071(4) -0.019(3) 0.003(3) -0.019(3)
C42 0.065(3) 0.070(4) 0.050(3) -0.019(3) -0.004(3) -0.007(3)
C10 0.078(4) 0.068(4) 0.051(3) -0.023(3) -0.014(3) 0.003(3)
C35 0.085(4) 0.070(4) 0.044(3) -0.024(3) -0.001(3) -0.011(3)
C40 0.058(3) 0.070(4) 0.062(4) 0.003(3) -0.004(3) -0.011(3)
C71 0.079(4) 0.099(6) 0.077(5) -0.057(4) -0.004(4) -0.022(4)
C57 0.071(4) 0.084(4) 0.057(3) -0.031(3) 0.001(3) -0.021(3)
C72 0.088(5) 0.068(4) 0.095(5) -0.042(4) -0.016(4) -0.013(4)
C64 0.075(4) 0.053(4) 0.085(5) 0.001(3) -0.014(4) -0.014(3)
C32 0.094(5) 0.056(3) 0.057(3) -0.018(3) -0.015(3) -0.019(3)
C69 0.084(4) 0.078(4) 0.041(3) -0.021(3) -0.013(3) -0.011(3)
C76 0.086(4) 0.058(4) 0.065(4) -0.013(3) -0.013(3) -0.017(3)
C38 0.071(4) 0.061(4) 0.074(4) -0.026(3) 0.000(3) -0.023(3)
C65 0.083(5) 0.079(5) 0.060(4) 0.000(3) -0.026(3) -0.016(4)
C73 0.091(5) 0.068(4) 0.056(3) -0.022(3) -0.011(3) -0.022(3)
C33 0.098(5) 0.056(4) 0.082(5) -0.034(3) -0.028(4) -0.005(3)
C70 0.104(5) 0.098(6) 0.053(4) -0.037(4) -0.012(4) -0.013(5)
C29 0.089(5) 0.059(4) 0.094(5) -0.019(4) -0.034(4) -0.010(3)
O1 0.167(7) 0.102(5) 0.085(4) -0.022(4) -0.017(4) -0.034(5)
C25 0.080(4) 0.088(5) 0.052(3) -0.024(3) -0.009(3) -0.023(4)
C27 0.101(6) 0.078(5) 0.061(4) -0.010(4) -0.024(4) -0.021(4)
C28 0.082(5) 0.079(5) 0.088(5) -0.009(4) -0.033(4) -0.001(4)
C41 0.066(4) 0.084(5) 0.063(4) -0.017(3) -0.002(3) -0.009(3)
C34 0.109(6) 0.090(5) 0.065(4) -0.046(4) -0.017(4) 0.000(4)
C39 0.088(5) 0.068(4) 0.093(5) -0.015(4) -0.008(4) -0.035(4)
C26 0.103(6) 0.118(7) 0.065(4) -0.029(4) -0.014(4) -0.034(6)
C81 0.135(8) 0.113(7) 0.071(5) -0.026(5) -0.039(5) -0.030(6)
C83 0.153(10) 0.128(9) 0.088(6) -0.028(6) -0.048(7) -0.029(8)
C84 0.178(12) 0.140(10) 0.087(7) -0.037(7) 0.005(7) -0.051(9)
C82 0.154(10) 0.147(10) 0.073(6) -0.019(6) -0.012(6) -0.057(8)
C80 0.110(8) 0.136(10) 0.122(9) -0.018(7) -0.031(7) -0.018(7)

loop_
_atom_type_symbol
_atom_type_description
_atom_type_scat_dispersion_real
_atom_type_scat_dispersion_imag
_atom_type_scat_source
C C 0.0181 0.0091 'International Tables Vol C Tables 4.2.6.8 and 6.1.1.4'
H H 0.0000 0.0000 'International Tables Vol C Tables 4.2.6.8 and 6.1.1.4'
Cl Cl 0.3639 0.7018 'International Tables Vol C Tables 4.2.6.8 and 6.1.1.4'
Co Co -2.3653 3.6143 'International Tables Vol C Tables 4.2.6.8 and 6.1.1.4'
F F 0.0727 0.0534 'International Tables Vol C Tables 4.2.6.8 and 6.1.1.4'
N N 0.0311 0.0180 'International Tables Vol C Tables 4.2.6.8 and 6.1.1.4'
O O 0.0492 0.0322 'International Tables Vol C Tables 4.2.6.8 and 6.1.1.4'

loop_
_geom_angle_atom_site_label_1
_geom_angle_atom_site_label_2
_geom_angle_atom_site_label_3
_geom_angle
_geom_angle_site_symmetry_1
_geom_angle_site_symmetry_3
_geom_angle_publ_flag
Cl2 Co1 Cl1 113.39(7) . . ?
N3 Co1 Cl1 100.67(11) . . ?
N3 Co1 Cl2 99.95(12) . . ?
N3 Co1 N1 143.12(15) . . ?
N2 Co1 Cl1 92.52(12) . . ?
N2 Co1 Cl2 154.07(13) . . ?
N2 Co1 N3 74.93(15) . . ?
N2 Co1 N1 75.12(16) . . ?
N1 Co1 Cl1 101.66(12) . . ?
N1 Co1 Cl2 97.62(13) . . ?
C13 N3 Co1 114.5(3) . . ?
C13 N3 C17 120.7(4) . . ?
C17 N3 Co1 124.2(3) . . ?
C15 N2 Co1 117.3(3) . . ?
C14 N2 Co1 117.5(3) . . ?
C14 N2 C15 123.1(4) . . ?
C1 N1 Co1 114.5(3) . . ?
C1 N1 C16 121.9(4) . . ?
C16 N1 Co1 123.1(3) . . ?
N3 C13 C14 115.8(4) . . ?
N3 C13 C12 126.8(4) . . ?
C12 C13 C14 117.1(4) . . ?
C53 C17 N3 122.3(4) . . ?
C49 C17 N3 118.8(4) . . ?
C49 C17 C53 118.8(4) . . ?
C22 C21 C20 123.3(5) . . ?
C17 C53 C54 118.8(4) . . ?
C17 C53 C52 118.3(4) . . ?
C52 C53 C54 122.8(4) . . ?
N2 C15 C1 113.5(5) . . ?
N2 C15 C6 119.8(5) . . ?
C6 C15 C1 126.6(4) . . ?
N2 C14 C13 112.5(4) . . ?
N2 C14 C8 121.8(4) . . ?
C8 C14 C13 125.6(4) . . ?
C55 C54 C53 114.4(4) . . ?
C61 C54 C53 111.4(4) . . ?
C61 C54 C55 112.9(4) . . ?
C51 C52 C53 122.3(4) . . ?
C52 C51 C67 121.3(4) . . ?
C50 C51 C52 118.8(4) . . ?
C50 C51 C67 119.9(4) . . ?
F1 C49 C17 118.7(4) . . ?
F1 C49 C50 118.8(4) . . ?
C50 C49 C17 122.5(4) . . ?
N1 C1 C15 115.4(4) . . ?
N1 C1 C2 125.9(5) . . ?
C15 C1 C2 118.6(5) . . ?
C21 C22 C16 118.5(4) . . ?
C21 C22 C36 123.7(4) . . ?
C16 C22 C36 117.8(5) . . ?
C21 C20 C23 120.4(5) . . ?
C19 C20 C21 117.3(5) . . ?
C19 C20 C23 122.2(5) . . ?
C48 C43 C36 121.8(5) . . ?
C44 C43 C36 119.7(5) . . ?
C44 C43 C48 118.6(5) . . ?
C15 C6 C5 124.6(5) . . ?
C7 C6 C15 116.5(5) . . ?
C7 C6 C5 118.9(5) . . ?
C60 C55 C54 123.3(5) . . ?
C56 C55 C54 119.5(4) . . ?
C56 C55 C60 117.1(5) . . ?
C62 C61 C54 122.1(5) . . ?
C66 C61 C54 119.6(5) . . ?
C66 C61 C62 118.3(6) . . ?
N1 C16 C22 121.4(4) . . ?
C18 C16 N1 120.6(5) . . ?
C18 C16 C22 117.5(5) . . ?
C22 C36 C43 111.4(4) . . ?
C22 C36 C37 113.6(4) . . ?
C37 C36 C43 112.0(4) . . ?
C14 C8 C9 125.9(5) . . ?
C7 C8 C14 115.5(5) . . ?
C7 C8 C9 118.4(5) . . ?
C42 C37 C36 123.2(5) . . ?
C38 C37 C36 119.1(5) . . ?
C38 C37 C42 117.7(5) . . ?
C79 C74 C67 118.0(5) . . ?
C75 C74 C67 124.3(5) . . ?
C75 C74 C79 117.7(6) . . ?
C51 C50 C49 119.3(4) . . ?
C18 C19 C20 120.3(5) . . ?
C6 C7 C8 123.3(5) . . ?
C51 C67 C68 109.0(5) . . ?
C74 C67 C51 115.3(5) . . ?
C74 C67 C68 112.7(4) . . ?
F2 C18 C16 118.0(5) . . ?
F2 C18 C19 119.1(4) . . ?
C19 C18 C16 123.0(5) . . ?
C47 C48 C43 119.9(6) . . ?
C20 C23 C30 112.5(4) . . ?
C20 C23 C24 114.3(5) . . ?
C24 C23 C30 112.3(5) . . ?
C69 C68 C67 123.1(6) . . ?
C73 C68 C67 120.5(5) . . ?
C73 C68 C69 116.4(6) . . ?
C13 C12 C11 115.1(4) . . ?
C31 C30 C23 120.3(5) . . ?
C35 C30 C23 121.4(5) . . ?
C35 C30 C31 118.3(5) . . ?
C46 C47 C48 121.0(6) . . ?
C43 C44 C45 121.0(5) . . ?
C58 C59 C60 121.3(6) . . ?
C59 C60 C55 120.6(6) . . ?
C4 C3 C2 115.0(5) . . ?
C1 C2 C3 115.0(5) . . ?
C63 C62 C61 120.1(6) . . ?
C78 C79 C74 119.8(6) . . ?
C8 C9 C10 112.7(5) . . ?
C59 C58 C57 119.2(6) . . ?
C6 C5 C4 112.1(5) . . ?
C10 C11 C12 113.7(5) . . ?
C47 C46 C45 119.4(5) . . ?
C44 C45 C46 120.1(6) . . ?
C30 C31 C32 120.3(5) . . ?
C57 C56 C55 121.7(6) . . ?
C65 C66 C61 121.6(7) . . ?
C78 C77 C76 120.1(7) . . ?
C29 C24 C23 118.4(6) . . ?
C29 C24 C25 117.7(7) . . ?
C25 C24 C23 123.9(6) . . ?
C77 C78 C79 121.5(6) . . ?
C74 C75 C76 121.8(6) . . ?
C3 C4 C5 113.3(5) . . ?
C62 C63 C64 120.1(7) . . ?
C37 C42 C41 121.7(7) . . ?
C9 C10 C11 113.8(5) . . ?
C30 C35 C34 121.4(6) . . ?
C41 C40 C39 120.2(6) . . ?
C70 C71 C72 119.2(7) . . ?
C56 C57 C58 120.0(7) . . ?
C73 C72 C71 118.9(8) . . ?
C63 C64 C65 120.3(7) . . ?
C33 C32 C31 119.6(6) . . ?
C70 C69 C68 121.7(7) . . ?
C75 C76 C77 119.1(7) . . ?
C37 C38 C39 120.2(7) . . ?
C66 C65 C64 119.5(7) . . ?
C68 C73 C72 122.4(7) . . ?
C34 C33 C32 119.9(6) . . ?
C71 C70 C69 121.3(7) . . ?
C24 C29 C28 117.9(8) . . ?
C83 O1 C82 114.7(11) . . ?
C26 C25 C24 122.5(8) . . ?
C28 C27 C26 123.7(8) . . ?
C27 C28 C29 119.8(8) . . ?
C40 C41 C42 120.0(7) . . ?
C33 C34 C35 120.5(6) . . ?
C40 C39 C38 120.3(7) . . ?
C27 C26 C25 118.2(9) . . ?
O1 C83 C84 113.5(11) . . ?
O1 C82 C81 110.4(11) . . ?
Cl3 C80 Cl4 111.5(7) . . ?

loop_
_geom_bond_atom_site_label_1
_geom_bond_atom_site_label_2
_geom_bond_distance
_geom_bond_site_symmetry_2
_geom_bond_publ_flag
Co1 Cl1 2.3062(15) . ?
Co1 Cl2 2.2224(16) . ?
Co1 N3 2.185(4) . ?
Co1 N2 2.053(4) . ?
Co1 N1 2.203(4) . ?
Cl3 C80 1.723(13) . ?
F1 C49 1.351(5) . ?
Cl4 C80 1.755(13) . ?
F2 C18 1.352(6) . ?
N3 C13 1.269(7) . ?
N3 C17 1.440(6) . ?
N2 C15 1.344(6) . ?
N2 C14 1.313(7) . ?
N1 C1 1.299(7) . ?
N1 C16 1.412(7) . ?
C13 C14 1.508(6) . ?
C13 C12 1.504(7) . ?
C17 C53 1.397(6) . ?
C17 C49 1.389(7) . ?
C21 C22 1.388(8) . ?
C21 C20 1.395(7) . ?
C53 C54 1.528(6) . ?
C53 C52 1.404(7) . ?
C15 C1 1.486(8) . ?
C15 C6 1.409(8) . ?
C14 C8 1.401(8) . ?
C54 C55 1.525(7) . ?
C54 C61 1.522(8) . ?
C52 C51 1.395(7) . ?
C51 C50 1.380(7) . ?
C51 C67 1.526(7) . ?
C49 C50 1.388(7) . ?
C1 C2 1.491(7) . ?
C22 C16 1.417(7) . ?
C22 C36 1.516(7) . ?
C20 C19 1.384(8) . ?
C20 C23 1.506(9) . ?
C43 C36 1.533(7) . ?
C43 C48 1.402(7) . ?
C43 C44 1.378(8) . ?
C6 C7 1.388(8) . ?
C6 C5 1.511(7) . ?
C55 C60 1.394(7) . ?
C55 C56 1.391(9) . ?
C61 C62 1.402(8) . ?
C61 C66 1.394(8) . ?
C16 C18 1.388(7) . ?
C36 C37 1.520(7) . ?
C8 C7 1.398(7) . ?
C8 C9 1.483(9) . ?
C37 C42 1.379(9) . ?
C37 C38 1.377(9) . ?
C74 C67 1.520(9) . ?
C74 C79 1.408(8) . ?
C74 C75 1.378(9) . ?
C19 C18 1.378(9) . ?
C67 C68 1.535(8) . ?
C48 C47 1.397(8) . ?
C23 C30 1.539(8) . ?
C23 C24 1.535(8) . ?
C68 C69 1.385(8) . ?
C68 C73 1.380(10) . ?
C12 C11 1.539(9) . ?
C30 C31 1.397(8) . ?
C30 C35 1.365(8) . ?
C47 C46 1.359(10) . ?
C44 C45 1.387(8) . ?
C59 C60 1.392(9) . ?
C59 C58 1.355(11) . ?
C3 C2 1.543(8) . ?
C3 C4 1.523(10) . ?
C62 C63 1.382(10) . ?
C79 C78 1.388(10) . ?
C9 C10 1.519(10) . ?
C58 C57 1.384(10) . ?
C5 C4 1.533(9) . ?
C11 C10 1.531(9) . ?
C46 C45 1.393(10) . ?
C31 C32 1.400(9) . ?
C56 C57 1.382(9) . ?
C66 C65 1.367(11) . ?
C77 C78 1.338(11) . ?
C77 C76 1.393(10) . ?
C24 C29 1.374(11) . ?
C24 C25 1.391(10) . ?
C75 C76 1.383(11) . ?
C63 C64 1.383(12) . ?
C42 C41 1.379(10) . ?
C35 C34 1.391(11) . ?
C40 C41 1.338(12) . ?
C40 C39 1.369(13) . ?
C71 C72 1.395(12) . ?
C71 C70 1.347(12) . ?
C72 C73 1.385(11) . ?
C64 C65 1.385(13) . ?
C32 C33 1.387(10) . ?
C69 C70 1.371(10) . ?
C38 C39 1.391(10) . ?
C33 C34 1.355(11) . ?
C29 C28 1.477(12) . ?
O1 C83 1.299(15) . ?
O1 C82 1.395(13) . ?
C25 C26 1.380(11) . ?
C27 C28 1.285(13) . ?
C27 C26 1.343(14) . ?
C81 C82 1.484(17) . ?
C83 C84 1.501(17) . ?
